data_2310612
loop_
_publ_author_name
'Jeffrey, G.A.'
'Slaughter, M.'

_publ_section_title
;
 The structure of aluminium tetroxycarbide
;
_journal_name_full 'Acta Crystallographica (1,1948-23,1967)'
_journal_page_first 177
_journal_page_last 184
_journal_volume 16
_journal_year 1963
_chemical_formula_sum 'C Al4 O4'
_chemical_name_systematic 'Al4 O4 C'
_space_group_IT_number 36
_symmetry_space_group_name_Hall 'C 2c -2'
_symmetry_space_group_name_H-M 'C m c 21'
_cell_angle_alpha 90
_cell_angle_beta 90
_cell_angle_gamma 90
_cell_formula_units_Z 4
_cell_length_a 5.76
_cell_length_b 8.537
_cell_length_c 9.121
_cell_volume 448.508
_citation_journal_id_ASTM ACCRA9
_cod_data_source_file Jeffrey_ACCRA9_1963_1903.cif
_cod_data_source_block C1Al4O4
_cod_original_cell_volume 448.5081
_cod_original_formula_sum 'C1 Al4 O4'
_cod_database_code 2310612

loop_
_symmetry_equiv_pos_as_xyz
x,y,z
-x,-y,z+1/2
-x,y,z
x,-y,z+1/2
x+1/2,y+1/2,z
-x+1/2,-y+1/2,z+1/2
-x+1/2,y+1/2,z
x+1/2,-y+1/2,z+1/2

loop_
_atom_site_label
_atom_site_type_symbol
_atom_site_fract_x
_atom_site_fract_y
_atom_site_fract_z
_atom_site_occupancy
_atom_site_U_iso_or_equiv
O2 O-2 0 0.5559 0.407 1 0.0
Al2 Al+3 0 0.3983 0.2903 1 0.0
Al1 Al+3 0 0.06 0.2093 1 0.0
C1 C-4 0 0.197 0.385 1 0.0
Al3 Al+3 0.2288 0.3374 0 1 0.0
O3 O-2 0.2564 0.434 0.1786 1 0.0
O1 O-2 0 0.1937 0.0557 1 0.0
